data_4064757
loop_
_publ_author_name
'Liu, Jing-Yu'
'Liu, San-Rong'
'Li, Bai-Xiang'
'Li, Yan-Guo'
'Li, Yue-Sheng'

_publ_section_title
;
 Synthesis and Characterization of Novel Half-Metallocene-Type Group IV
 Complexes Containing Phosphine Oxide--Phenolate Chelating Ligands and
 Their Application to Ethylene Polymerization
;
_journal_issue 15
_journal_name_full Organometallics
_journal_page_first 4052
_journal_page_last 4059
_journal_paper_doi 10.1021/om200317x
_journal_volume 30
_journal_year 2011
_chemical_formula_moiety 'C23 H19 Cl2 O2 P Ti, 2(CH2 Cl2)'
_chemical_formula_sum 'C25 H23 Cl6 O2 P Ti'
_chemical_formula_weight 647.00
_chemical_name_systematic ?
_space_group_IT_number 2
_symmetry_cell_setting triclinic
_symmetry_space_group_name_Hall '-P 1'
_symmetry_space_group_name_H-M 'P -1'
_atom_sites_solution_hydrogens geom
_atom_sites_solution_primary direct
_atom_sites_solution_secondary difmap
_audit_creation_method SHELXL-97
_cell_angle_alpha 103.747(1)
_cell_angle_beta 108.377(1)
_cell_angle_gamma 103.579(1)
_cell_formula_units_Z 2
_cell_length_a 10.6152(5)
_cell_length_b 12.100(1)
_cell_length_c 12.4094(6)
_cell_measurement_reflns_used 5468
_cell_measurement_temperature 148(2)
_cell_measurement_theta_max 26.12
_cell_measurement_theta_min 3.25
_cell_volume 1383.89(15)
_computing_cell_refinement 'Bruker SMART'
_computing_data_collection 'Bruker SMART'
_computing_data_reduction 'Bruker SAINT'
_computing_molecular_graphics 'Bruker SHELXTL'
_computing_publication_material 'Bruker SHELXTL'
_computing_structure_refinement 'SHELXL-97 (Sheldrick, 1997)'
_computing_structure_solution 'SHELXS-97 (Sheldrick, 1990)'
_diffrn_ambient_temperature 148(2)
_diffrn_measured_fraction_theta_full 0.986
_diffrn_measured_fraction_theta_max 0.986
_diffrn_measurement_device_type 'Bruker APEXII CCD'
_diffrn_measurement_method 'phi and omega scans'
_diffrn_radiation_monochromator graphite
_diffrn_radiation_source 'fine-focus sealed tube'
_diffrn_radiation_type MoK\a
_diffrn_radiation_wavelength 0.71073
_diffrn_reflns_av_R_equivalents 0.0135
_diffrn_reflns_av_sigmaI/netI 0.0286
_diffrn_reflns_limit_h_max 13
_diffrn_reflns_limit_h_min -11
_diffrn_reflns_limit_k_max 14
_diffrn_reflns_limit_k_min -14
_diffrn_reflns_limit_l_max 10
_diffrn_reflns_limit_l_min -15
_diffrn_reflns_number 7785
_diffrn_reflns_theta_full 26.12
_diffrn_reflns_theta_max 26.12
_diffrn_reflns_theta_min 2.12
_exptl_absorpt_coefficient_mu 0.969
_exptl_absorpt_correction_T_max 0.8526
_exptl_absorpt_correction_T_min 0.7468
_exptl_absorpt_correction_type multi-scan
_exptl_absorpt_process_details '(SADABS; Sheldrick, 1996)'
_exptl_crystal_colour black
_exptl_crystal_density_diffrn 1.553
_exptl_crystal_density_method 'not measured'
_exptl_crystal_description block
_exptl_crystal_F_000 656
_exptl_crystal_size_max 0.32
_exptl_crystal_size_mid 0.28
_exptl_crystal_size_min 0.17
_refine_diff_density_max 1.572
_refine_diff_density_min -0.790
_refine_diff_density_rms 0.067
_refine_ls_extinction_method none
_refine_ls_goodness_of_fit_ref 1.065
_refine_ls_hydrogen_treatment constr
_refine_ls_matrix_type full
_refine_ls_number_parameters 316
_refine_ls_number_reflns 5439
_refine_ls_number_restraints 0
_refine_ls_restrained_S_all 1.065
_refine_ls_R_factor_all 0.0425
_refine_ls_R_factor_gt 0.0366
_refine_ls_shift/su_max 0.000
_refine_ls_shift/su_mean 0.000
_refine_ls_structure_factor_coef Fsqd
_refine_ls_weighting_details 'calc w=1/[\s^2^(Fo^2^)+(0.0485P)^2^+1.1057P] where P=(Fo^2^+2Fc^2^)/3'
_refine_ls_weighting_scheme calc
_refine_ls_wR_factor_gt 0.0954
_refine_ls_wR_factor_ref 0.0994
_reflns_number_gt 4707
_reflns_number_total 5439
_reflns_threshold_expression >2sigma(I)
_cod_data_source_file om200317x_si_002.cif
_cod_data_source_block lsr1_(2a)
_cod_depositor_comments
;
The following automatic conversions were performed:

'_symmetry_cell_setting' value 'Triclinic' changed to 'triclinic'
according to /home/saulius/struct/CIF-dictionaries/cif_core.dic
dictionary named 'cif_core.dic' version 2.4.1 from 2010-06-29.

Automatic conversion script
Id: cif_fix_values 1715 2011-07-08 13:25:40Z adriana 
;
_cod_database_code 4064757

loop_
_symmetry_equiv_pos_as_xyz
'x, y, z'
'-x, -y, -z'

loop_
_atom_site_label
_atom_site_type_symbol
_atom_site_fract_x
_atom_site_fract_y
_atom_site_fract_z
_atom_site_U_iso_or_equiv
_atom_site_adp_type
_atom_site_occupancy
_atom_site_symmetry_multiplicity
_atom_site_calc_flag
_atom_site_refinement_flags
Ti1 Ti 0.29478(4) 0.82683(4) 0.08656(3) 0.01777(11) Uani 1 1 d .
Cl1 Cl 0.30143(6) 0.79632(5) -0.10641(5) 0.02689(14) Uani 1 1 d .
Cl2 Cl 0.08650(6) 0.65849(5) -0.01161(5) 0.02670(14) Uani 1 1 d .
Cl3 Cl -0.05992(9) 0.55104(8) 0.30334(7) 0.0495(2) Uani 1 1 d .
Cl4 Cl -0.08764(8) 0.76413(7) 0.24217(8) 0.0476(2) Uani 1 1 d .
Cl5 Cl 0.89349(10) 0.64806(8) 0.55415(7) 0.0555(2) Uani 1 1 d .
Cl6 Cl 0.88249(11) 0.81287(9) 0.75865(8) 0.0615(3) Uani 1 1 d .
P1 P 0.42719(6) 0.72185(5) 0.29544(5) 0.01867(14) Uani 1 1 d .
O1 O 0.30580(16) 0.75737(14) 0.22614(14) 0.0207(3) Uani 1 1 d .
O2 O 0.48768(16) 0.84180(15) 0.13813(14) 0.0222(3) Uani 1 1 d .
C1 C 0.2167(3) 0.9841(3) 0.0403(3) 0.0401(7) Uani 1 1 d .
H1 H 0.1833 0.9834 -0.0405 0.048 Uiso 1 1 calc R
C2 C 0.3574(3) 1.0358(2) 0.1243(3) 0.0438(8) Uani 1 1 d .
H2 H 0.4359 1.0765 0.1106 0.053 Uiso 1 1 calc R
C3 C 0.3607(3) 1.0164(2) 0.2316(3) 0.0387(7) Uani 1 1 d .
H3 H 0.4419 1.0411 0.3040 0.046 Uiso 1 1 calc R
C4 C 0.2235(3) 0.9542(2) 0.2133(3) 0.0351(6) Uani 1 1 d .
H4 H 0.1946 0.9295 0.2714 0.042 Uiso 1 1 calc R
C5 C 0.1359(3) 0.9344(2) 0.0959(3) 0.0352(6) Uani 1 1 d .
H5 H 0.0369 0.8936 0.0598 0.042 Uiso 1 1 calc R
C6 C 0.4072(2) 0.7033(2) 0.4288(2) 0.0209(5) Uani 1 1 d .
C7 C 0.3071(3) 0.7393(2) 0.4627(2) 0.0275(5) Uani 1 1 d .
H7 H 0.2503 0.7750 0.4163 0.033 Uiso 1 1 calc R
C8 C 0.2899(3) 0.7231(3) 0.5650(2) 0.0336(6) Uani 1 1 d .
H8 H 0.2197 0.7460 0.5874 0.040 Uiso 1 1 calc R
C9 C 0.3743(3) 0.6740(2) 0.6339(2) 0.0326(6) Uani 1 1 d .
H9 H 0.3622 0.6631 0.7038 0.039 Uiso 1 1 calc R
C10 C 0.4767(3) 0.6404(2) 0.6016(2) 0.0320(6) Uani 1 1 d .
H10 H 0.5364 0.6086 0.6506 0.038 Uiso 1 1 calc R
C11 C 0.4925(3) 0.6529(2) 0.4980(2) 0.0274(5) Uani 1 1 d .
H11 H 0.5608 0.6275 0.4744 0.033 Uiso 1 1 calc R
C12 C 0.4286(2) 0.5817(2) 0.2076(2) 0.0206(5) Uani 1 1 d .
C13 C 0.3009(3) 0.4860(2) 0.1461(2) 0.0279(5) Uani 1 1 d .
H13 H 0.2165 0.4970 0.1500 0.033 Uiso 1 1 calc R
C14 C 0.2977(3) 0.3754(2) 0.0796(2) 0.0332(6) Uani 1 1 d .
H14 H 0.2110 0.3100 0.0390 0.040 Uiso 1 1 calc R
C15 C 0.4192(3) 0.3590(2) 0.0716(2) 0.0318(6) Uani 1 1 d .
H15 H 0.4160 0.2829 0.0252 0.038 Uiso 1 1 calc R
C16 C 0.5456(3) 0.4539(2) 0.1315(2) 0.0314(6) Uani 1 1 d .
H16 H 0.6292 0.4430 0.1254 0.038 Uiso 1 1 calc R
C17 C 0.5509(3) 0.5645(2) 0.2000(2) 0.0267(5) Uani 1 1 d .
H17 H 0.6384 0.6289 0.2420 0.032 Uiso 1 1 calc R
C18 C 0.5897(2) 0.8370(2) 0.3361(2) 0.0212(5) Uani 1 1 d .
C19 C 0.5972(2) 0.8864(2) 0.2459(2) 0.0211(5) Uani 1 1 d .
C20 C 0.7170(3) 0.9804(2) 0.2687(2) 0.0286(5) Uani 1 1 d .
H20 H 0.7230 1.0141 0.2080 0.034 Uiso 1 1 calc R
C21 C 0.8273(3) 1.0245(2) 0.3806(3) 0.0332(6) Uani 1 1 d .
H21 H 0.9093 1.0885 0.3960 0.040 Uiso 1 1 calc R
C22 C 0.8202(3) 0.9768(2) 0.4708(2) 0.0304(6) Uani 1 1 d .
H22 H 0.8966 1.0085 0.5473 0.037 Uiso 1 1 calc R
C23 C 0.7020(2) 0.8832(2) 0.4490(2) 0.0267(5) Uani 1 1 d .
H23 H 0.6968 0.8503 0.5104 0.032 Uiso 1 1 calc R
C24 C -0.0547(3) 0.6266(3) 0.1998(3) 0.0419(7) Uani 1 1 d .
H24A H -0.1263 0.5742 0.1188 0.050 Uiso 1 1 calc R
H24B H 0.0391 0.6436 0.1954 0.050 Uiso 1 1 calc R
C25 C 0.9125(4) 0.6779(3) 0.7041(3) 0.0477(8) Uani 1 1 d .
H25A H 1.0089 0.6841 0.7543 0.057 Uiso 1 1 calc R
H25B H 0.8449 0.6103 0.7104 0.057 Uiso 1 1 calc R

loop_
_atom_site_aniso_label
_atom_site_aniso_U_11
_atom_site_aniso_U_22
_atom_site_aniso_U_33
_atom_site_aniso_U_23
_atom_site_aniso_U_13
_atom_site_aniso_U_12
Ti1 0.0184(2) 0.0193(2) 0.0169(2) 0.00717(16) 0.00675(16) 0.00753(16)
Cl1 0.0318(3) 0.0332(3) 0.0205(3) 0.0115(2) 0.0132(2) 0.0129(3)
Cl2 0.0240(3) 0.0263(3) 0.0218(3) 0.0062(2) 0.0052(2) 0.0017(2)
Cl3 0.0575(5) 0.0552(5) 0.0367(4) 0.0167(4) 0.0188(4) 0.0190(4)
Cl4 0.0459(4) 0.0329(4) 0.0556(5) 0.0025(3) 0.0235(4) 0.0061(3)
Cl5 0.0687(6) 0.0593(5) 0.0355(4) 0.0105(4) 0.0202(4) 0.0226(4)
Cl6 0.0745(6) 0.0612(5) 0.0447(5) 0.0048(4) 0.0115(4) 0.0456(5)
P1 0.0171(3) 0.0209(3) 0.0173(3) 0.0081(2) 0.0051(2) 0.0058(2)
O1 0.0190(8) 0.0254(8) 0.0198(8) 0.0110(7) 0.0072(6) 0.0085(6)
O2 0.0195(8) 0.0274(9) 0.0220(8) 0.0110(7) 0.0082(7) 0.0087(7)
C1 0.063(2) 0.0375(16) 0.0357(16) 0.0183(13) 0.0215(14) 0.0354(15)
C2 0.0495(18) 0.0191(13) 0.080(2) 0.0184(14) 0.0438(18) 0.0136(12)
C3 0.0347(15) 0.0254(13) 0.0366(16) -0.0061(12) -0.0016(12) 0.0144(12)
C4 0.0539(18) 0.0303(14) 0.0368(15) 0.0133(12) 0.0284(14) 0.0251(13)
C5 0.0279(13) 0.0281(13) 0.0454(17) 0.0039(12) 0.0109(12) 0.0155(11)
C6 0.0210(11) 0.0220(11) 0.0183(11) 0.0080(9) 0.0061(9) 0.0057(9)
C7 0.0292(13) 0.0326(14) 0.0250(13) 0.0132(11) 0.0111(10) 0.0141(11)
C8 0.0402(15) 0.0382(15) 0.0340(15) 0.0142(12) 0.0234(12) 0.0191(12)
C9 0.0458(16) 0.0324(14) 0.0228(13) 0.0112(11) 0.0165(12) 0.0125(12)
C10 0.0411(15) 0.0351(14) 0.0242(13) 0.0162(11) 0.0107(11) 0.0174(12)
C11 0.0295(13) 0.0331(14) 0.0251(13) 0.0131(11) 0.0118(10) 0.0152(11)
C12 0.0227(11) 0.0221(11) 0.0181(11) 0.0097(9) 0.0070(9) 0.0079(9)
C13 0.0226(12) 0.0287(13) 0.0295(13) 0.0089(11) 0.0082(10) 0.0072(10)
C14 0.0327(14) 0.0239(13) 0.0314(14) 0.0061(11) 0.0042(11) 0.0043(11)
C15 0.0434(16) 0.0257(13) 0.0265(13) 0.0082(11) 0.0122(12) 0.0145(11)
C16 0.0349(14) 0.0355(14) 0.0348(14) 0.0159(12) 0.0198(12) 0.0185(12)
C17 0.0244(12) 0.0273(13) 0.0291(13) 0.0099(10) 0.0121(10) 0.0069(10)
C18 0.0167(11) 0.0205(11) 0.0242(12) 0.0071(9) 0.0059(9) 0.0062(9)
C19 0.0192(11) 0.0222(11) 0.0239(12) 0.0079(9) 0.0088(9) 0.0099(9)
C20 0.0232(12) 0.0278(13) 0.0397(15) 0.0175(11) 0.0135(11) 0.0096(10)
C21 0.0199(12) 0.0251(13) 0.0483(17) 0.0100(12) 0.0096(12) 0.0043(10)
C22 0.0189(12) 0.0290(13) 0.0302(14) 0.0015(11) 0.0009(10) 0.0057(10)
C23 0.0208(12) 0.0306(13) 0.0253(13) 0.0086(10) 0.0054(10) 0.0083(10)
C24 0.0488(18) 0.0437(17) 0.0360(16) 0.0104(13) 0.0209(14) 0.0176(14)
C25 0.066(2) 0.0470(18) 0.0376(17) 0.0162(14) 0.0194(15) 0.0322(17)

loop_
_atom_type_symbol
_atom_type_description
_atom_type_scat_dispersion_real
_atom_type_scat_dispersion_imag
_atom_type_scat_source
C C 0.0033 0.0016 'International Tables Vol C Tables 4.2.6.8 and 6.1.1.4'
H H 0.0000 0.0000 'International Tables Vol C Tables 4.2.6.8 and 6.1.1.4'
O O 0.0106 0.0060 'International Tables Vol C Tables 4.2.6.8 and 6.1.1.4'
P P 0.1023 0.0942 'International Tables Vol C Tables 4.2.6.8 and 6.1.1.4'
Cl Cl 0.1484 0.1585 'International Tables Vol C Tables 4.2.6.8 and 6.1.1.4'
Ti Ti 0.2776 0.4457 'International Tables Vol C Tables 4.2.6.8 and 6.1.1.4'

loop_
_geom_angle_atom_site_label_1
_geom_angle_atom_site_label_2
_geom_angle_atom_site_label_3
_geom_angle
O2 Ti1 O1 82.61(6)
O2 Ti1 C3 88.22(9)
O1 Ti1 C3 86.30(9)
O2 Ti1 C2 89.57(9)
O1 Ti1 C2 120.83(10)
C3 Ti1 C2 34.70(11)
O2 Ti1 Cl2 132.54(5)
O1 Ti1 Cl2 80.47(5)
C3 Ti1 Cl2 134.05(8)
C2 Ti1 Cl2 136.75(8)
O2 Ti1 C4 118.61(9)
O1 Ti1 C4 76.07(8)
C3 Ti1 C4 34.41(10)
C2 Ti1 C4 57.13(10)
Cl2 Ti1 C4 99.66(8)
O2 Ti1 Cl1 84.72(5)
O1 Ti1 Cl1 146.18(5)
C3 Ti1 Cl1 124.55(8)
C2 Ti1 Cl1 90.21(8)
Cl2 Ti1 Cl1 85.38(2)
C4 Ti1 Cl1 136.93(7)
O2 Ti1 C1 121.31(10)
O1 Ti1 C1 132.58(9)
C3 Ti1 C1 57.45(10)
C2 Ti1 C1 34.72(11)
Cl2 Ti1 C1 102.44(8)
C4 Ti1 C1 56.66(10)
Cl1 Ti1 C1 80.41(7)
O2 Ti1 C5 144.03(9)
O1 Ti1 C5 102.35(9)
C3 Ti1 C5 57.07(10)
C2 Ti1 C5 57.00(10)
Cl2 Ti1 C5 83.10(7)
C4 Ti1 C5 34.04(10)
Cl1 Ti1 C5 106.25(8)
C1 Ti1 C5 33.82(10)
O1 P1 C18 109.50(10)
O1 P1 C12 111.48(10)
C18 P1 C12 109.25(11)
O1 P1 C6 109.09(10)
C18 P1 C6 109.67(11)
C12 P1 C6 107.83(11)
P1 O1 Ti1 126.39(9)
C19 O2 Ti1 134.54(15)
C5 C1 C2 108.0(3)
C5 C1 Ti1 73.44(16)
C2 C1 Ti1 71.89(15)
C5 C1 H1 126.0
C2 C1 H1 126.0
Ti1 C1 H1 120.4
C3 C2 C1 107.5(3)
C3 C2 Ti1 72.44(15)
C1 C2 Ti1 73.38(15)
C3 C2 H2 126.2
C1 C2 H2 126.2
Ti1 C2 H2 119.8
C4 C3 C2 107.6(3)
C4 C3 Ti1 73.54(15)
C2 C3 Ti1 72.86(16)
C4 C3 H3 126.2
C2 C3 H3 126.2
Ti1 C3 H3 119.3
C5 C4 C3 108.5(3)
C5 C4 Ti1 73.55(15)
C3 C4 Ti1 72.05(15)
C5 C4 H4 125.8
C3 C4 H4 125.8
Ti1 C4 H4 120.4
C1 C5 C4 108.4(3)
C1 C5 Ti1 72.74(16)
C4 C5 Ti1 72.41(15)
C1 C5 H5 125.8
C4 C5 H5 125.8
Ti1 C5 H5 120.8
C7 C6 C11 120.3(2)
C7 C6 P1 119.63(18)
C11 C6 P1 120.11(18)
C6 C7 C8 119.6(2)
C6 C7 H7 120.2
C8 C7 H7 120.2
C9 C8 C7 120.3(2)
C9 C8 H8 119.8
C7 C8 H8 119.8
C8 C9 C10 120.1(2)
C8 C9 H9 119.9
C10 C9 H9 119.9
C9 C10 C11 120.3(2)
C9 C10 H10 119.9
C11 C10 H10 119.9
C10 C11 C6 119.4(2)
C10 C11 H11 120.3
C6 C11 H11 120.3
C17 C12 C13 119.4(2)
C17 C12 P1 122.77(18)
C13 C12 P1 117.86(18)
C14 C13 C12 119.8(2)
C14 C13 H13 120.1
C12 C13 H13 120.1
C15 C14 C13 120.6(2)
C15 C14 H14 119.7
C13 C14 H14 119.7
C14 C15 C16 119.7(2)
C14 C15 H15 120.1
C16 C15 H15 120.1
C17 C16 C15 120.3(2)
C17 C16 H16 119.8
C15 C16 H16 119.8
C16 C17 C12 120.1(2)
C16 C17 H17 119.9
C12 C17 H17 119.9
C23 C18 C19 120.0(2)
C23 C18 P1 125.43(19)
C19 C18 P1 114.45(17)
O2 C19 C20 121.0(2)
O2 C19 C18 119.3(2)
C20 C19 C18 119.7(2)
C21 C20 C19 119.5(2)
C21 C20 H20 120.3
C19 C20 H20 120.3
C20 C21 C22 121.1(2)
C20 C21 H21 119.4
C22 C21 H21 119.4
C23 C22 C21 119.9(2)
C23 C22 H22 120.0
C21 C22 H22 120.0
C22 C23 C18 119.7(2)
C22 C23 H23 120.1
C18 C23 H23 120.1
Cl3 C24 Cl4 111.23(16)
Cl3 C24 H24A 109.4
Cl4 C24 H24A 109.4
Cl3 C24 H24B 109.4
Cl4 C24 H24B 109.4
H24A C24 H24B 108.0
Cl5 C25 Cl6 110.99(17)
Cl5 C25 H25A 109.4
Cl6 C25 H25A 109.4
Cl5 C25 H25B 109.4
Cl6 C25 H25B 109.4
H25A C25 H25B 108.0

loop_
_geom_bond_atom_site_label_1
_geom_bond_atom_site_label_2
_geom_bond_distance
Ti1 O2 1.8920(16)
Ti1 O1 2.0809(16)
Ti1 C3 2.341(3)
Ti1 C2 2.346(3)
Ti1 Cl2 2.3513(7)
Ti1 C4 2.360(3)
Ti1 Cl1 2.3610(7)
Ti1 C1 2.365(3)
Ti1 C5 2.374(3)
Cl3 C24 1.752(3)
Cl4 C24 1.772(3)
Cl5 C25 1.745(3)
Cl6 C25 1.755(3)
P1 O1 1.5237(16)
P1 C18 1.778(2)
P1 C12 1.791(2)
P1 C6 1.791(2)
O2 C19 1.346(3)
C1 C5 1.379(4)
C1 C2 1.406(5)
C1 H1 0.9500
C2 C3 1.398(4)
C2 H2 0.9500
C3 C4 1.390(4)
C3 H3 0.9500
C4 C5 1.386(4)
C4 H4 0.9500
C5 H5 0.9500
C6 C7 1.382(3)
C6 C11 1.396(3)
C7 C8 1.389(4)
C7 H7 0.9500
C8 C9 1.377(4)
C8 H8 0.9500
C9 C10 1.382(4)
C9 H9 0.9500
C10 C11 1.386(3)
C10 H10 0.9500
C11 H11 0.9500
C12 C17 1.390(3)
C12 C13 1.397(3)
C13 C14 1.382(4)
C13 H13 0.9500
C14 C15 1.380(4)
C14 H14 0.9500
C15 C16 1.383(4)
C15 H15 0.9500
C16 C17 1.382(4)
C16 H16 0.9500
C17 H17 0.9500
C18 C23 1.400(3)
C18 C19 1.403(3)
C19 C20 1.389(3)
C20 C21 1.383(4)
C20 H20 0.9500
C21 C22 1.390(4)
C21 H21 0.9500
C22 C23 1.379(3)
C22 H22 0.9500
C23 H23 0.9500
C24 H24A 0.9900
C24 H24B 0.9900
C25 H25A 0.9900
C25 H25B 0.9900
